data_4030740
loop_
_publ_author_name
'Abid, S.'
'Rzaigui, M.'
'Averbuch-Pouchot, M.-T.'

_publ_section_title
;
 Synthesis and structural investigation of a new cyclohexaphosphate:
 ZnNa4P6O18.6H2O
;
_journal_name_full 'European Journal of Solid State and Inorganic Chemistry'
_journal_page_first 927
_journal_page_last 935
_journal_volume 32
_journal_year 1995
_chemical_formula_sum 'H12 Na4 O24 P6 Zn'
_chemical_formula_weight 739.27
_space_group_IT_number 2
_symmetry_cell_setting triclinic
_symmetry_Int_Tables_number 2
_symmetry_space_group_name_Hall '-P 1'
_symmetry_space_group_name_H-M 'P -1'
_cell_angle_alpha 72.13(1)
_cell_angle_beta 105.43(1)
_cell_angle_gamma 115.67(1)
_cell_formula_units_Z 1
_cell_length_a 9.284(5)
_cell_length_b 9.127(5)
_cell_length_c 7.418(3)
_cell_volume 532.7(5)
_diffrn_ambient_temperature 294
_diffrn_radiation_probe x-ray
_diffrn_radiation_type AgK\a
_diffrn_radiation_wavelength 0.5608
_exptl_absorpt_coefficient_mu 0.936
_exptl_crystal_density_diffrn 2.305
_exptl_crystal_F_000 368
_refine_ls_number_parameters 184
_refine_ls_number_reflns 4513
_refine_ls_R_factor_gt 0.033
_refine_ls_wR_factor_gt 0.038
_cod_data_source_file EJSSIC-1995-32-927-935.cif
_cod_data_source_block ZnNa4
_cod_database_code 4030740

loop_
_symmetry_equiv_pos_site_id
_symmetry_equiv_pos_as_xyz
1 x,y,z
2 -x,-y,-z

loop_
_atom_site_label
_atom_site_type_symbol
_atom_site_thermal_displace_type
_atom_site_fract_x
_atom_site_fract_y
_atom_site_fract_z
_atom_site_occupancy
_atom_site_U_iso_or_equiv
Zn Zn Uiso 0.50000 0.50000 0.00000 1.000 1.149(5)
P1 P Uiso -0.28664(5) 0.3729(5) -0.14463(7) 1.000 0.890(7)
P2 P Uiso 0.37183(5) 0.25689(5) -0.30902(7) 1.000 0.890(7)
P3 P Uiso 0.24199(5) -0.06675(5) 0.95741(7) 1.000 1.0290(10)
OL12 O Uiso -0.43770(10) 0.3218(2) -0.3101(2) 1.000 1.17(2)
OL13 O Uiso 0.6834(2) 0.2037(2) 0.0163(2) 1.000 1.37(2)
OE11 O Uiso -0.13840(10) 0.4224(2) -0.2271(2) 1.000 1.31(2)
OE12 O Uiso 0.7031(2) 0.4937(2) 0.9431(2) 1.000 1.19(2)
OL23 O Uiso 0.3317(2) 0.0630(2) -0.2163(2) 1.000 1.49(3)
OE21 O Uiso 0.3436(2) 0.3339(2) -0.1775(2) 1.000 1.24(2)
OE22 O Uiso 0.2925(2) 0.2756(2) -0.5109(2) 1.000 1.49(3)
OE31 O Uiso 0.0649(2) -0.1402(2) -0.1150(2) 1.000 1.65(3)
OE32 O Uiso -0.2951(2) 0.0000(2) -0.1324(2) 1.000 1.82(3)
OW2 O Uiso -0.5202(2) 0.2933(2) 0.2357(2) 1.000 1.46(3)
OW3 O Uiso 0.1753(2) -0.3882(2) -0.3885(3) 1.000 2.26(4)
OW1 O Uiso -0.0404(2) 0.1227(2) -0.3315(3) 1.000 2.07(3)
Na1 Na Uiso 0.09240(10) 0.34130(10) -0.14550(10) 1.000 1.72(2)
Na2 Na Uiso -0.02740(10) -0.28350(10) -0.3687(2) 1.000 1.95(2)
H1W2 H Uiso 0.428(5) 0.303(5) 0.305(7) 1.000 4.0(10)
H2W2 H Uiso 0.569(6) 0.287(6) 0.310(8) 1.000 5.0(10)
H1W3 H Uiso 0.744(5) 0.353(5) 0.349(7) 1.000 4.0(10)
H2W3 H Uiso 0.174(5) 0.606(5) 0.518(7) 1.000 4.0(10)
H1W1 H Uiso 0.037(5) 0.947(5) 0.297(7) 1.000 4.0(10)
H2W1 H Uiso 0.138(5) 0.909(5) 0.315(7) 1.000 4.0(10)

loop_
_atom_type_symbol
_atom_type_description
_atom_type_scat_dispersion_real
_atom_type_scat_dispersion_imag
_atom_type_scat_source
H H 0.0000 0.0000 ' International Tables Vol C Tables 4.2.6.8 and 6.1.1.4'
Na Na 0.0218 0.0150 ' International Tables Vol C Tables 4.2.6.8 and 6.1.1.4'
O O 0.0056 0.0036 ' International Tables Vol C Tables 4.2.6.8 and 6.1.1.4'
P P 0.0667 0.0580 ' International Tables Vol C Tables 4.2.6.8 and 6.1.1.4'
Zn Zn 0.3242 0.9375 ' International Tables Vol C Tables 4.2.6.8 and 6.1.1.4'

loop_
_geom_angle_atom_site_label_1
_geom_angle_atom_site_label_2
_geom_angle_atom_site_label_3
_geom_angle
_geom_angle_site_symmetry_1
_geom_angle_site_symmetry_3
_geom_angle_publ_flag
OE12 Zn OE21 92.31(7) 1_554 . yes
OE21 Zn OW2 88.99(6) . 1_655 yes
OE21 Zn OW2 91.01(6) . 2_565 yes
OE21 Zn OE21 180.00 . 2_665 yes
OE12 Zn OE21 87.69(7) 2_666 . yes
OE12 Zn OW2 91.72(7) 1_554 1_655 yes
OE12 Zn OW2 88.28(7) 1_554 2_565 yes
OE12 Zn OE21 87.69(7) 1_554 2_665 yes
OE12 Zn OE12 180.00 1_554 2_666 yes
OW2 Zn OW2 180.00 1_655 2_565 yes
OE21 Zn OW2 91.01(6) 2_665 1_655 yes
OE12 Zn OW2 88.28(7) 2_666 1_655 yes
OE21 Zn OW2 88.99(6) 2_665 2_565 yes
OE12 Zn OW2 91.72(7) 2_666 2_565 yes
OE12 Zn OE21 92.31(7) 2_666 2_665 yes
OL12 P1 OE11 107.08(10) . . yes
OL12 P1 OE12 110.30(16) . 1_454 yes
OL12 P1 OL13 103.2(2) . 1_455 yes
OE11 P1 OE12 118.1(3) . 1_454 yes
OL13 P1 OE11 111.25(19) 1_455 . yes
OL13 P1 OE12 106.00(10) 1_455 1_454 yes
OL23 P2 OE21 109.54(9) . . yes
OL23 P2 OE22 108.74(9) . . yes
OL12 P2 OL23 100.24(10) 1_655 . yes
OE21 P2 OE22 119.61(11) . . yes
OL12 P2 OE21 109.75(10) 1_655 . yes
OL12 P2 OE22 107.20(10) 1_655 . yes
OL23 P3 OE31 108.62(9) 1_556 1_556 yes
OL23 P3 OE32 112.51(9) 1_556 2_556 yes
OL13 P3 OL23 96.69(9) 2_656 1_556 yes
OE31 P3 OE32 118.91(11) 1_556 2_556 yes
OL13 P3 OE31 107.95(10) 2_656 1_556 yes
OL13 P3 OE32 109.81(9) 2_656 2_556 yes
P1 OL12 P2 130.78(11) . 1_455 yes
P1 OL13 P3 126.22(14) 1_655 2_656 yes
Zn OE12 P1 128.47(15) 1_556 1_656 yes
P2 OL23 P3 134.70(12) . 1_554 yes
Zn OE21 P2 133.14(12) . . yes
Zn OW2 H1W2 104(3) 1_455 1_455 no
Zn OW2 H2W2 118(3) 1_455 1_455 no
H1W2 OW2 H2W2 106(5) 1_455 1_455 no
H1W3 OW3 H2W3 107(6) 2_655 1_544 no
H1W1 OW1 H2W1 95(6) 2_565 2_565 no

loop_
_geom_bond_atom_site_label_1
_geom_bond_atom_site_label_2
_geom_bond_distance
_geom_bond_site_symmetry_2
_geom_bond_publ_flag
Zn OE21 2.107(2) . yes
Zn OE12 2.066(2) 1_554 yes
Zn OW2 2.1201(19) 1_655 yes
Zn OW2 2.1201(19) 2_565 yes
Zn OE21 2.107(2) 2_665 yes
Zn OE12 2.066(2) 2_666 yes
P1 OL12 1.600(3) . yes
P1 OE11 1.487(3) . yes
P1 OE12 1.488(4) 1_454 yes
P1 OL13 1.600(3) 1_455 yes
P2 OL23 1.6005(19) . yes
P2 OE21 1.494(2) . yes
P2 OE22 1.4763(17) . yes
P2 OL12 1.6047(17) 1_655 yes
P3 OL23 1.5927(19) 1_556 yes
P3 OE31 1.496(2) 1_556 yes
P3 OE32 1.4778(18) 2_556 yes
P3 OL13 1.615(2) 2_656 yes
OW2 H1W2 0.84(5) 1_455 no
OW2 H2W2 0.88(6) 1_455 no
OW3 H2W3 0.71(5) 1_544 no
OW3 H1W3 0.70(5) 2_655 no
OW1 H1W1 0.62(5) 2_565 no
OW1 H2W1 0.85(5) 2_565 no

loop_
_geom_hbond_atom_site_label_D
_geom_hbond_atom_site_label_H
_geom_hbond_atom_site_label_A
_geom_hbond_distance_DH
_geom_hbond_distance_HA
_geom_hbond_distance_DA
_geom_hbond_angle_DHA
_geom_hbond_site_symmetry_A
_geom_hbond_publ_flag
OW1_l H1W1 OE31 0.62(4) 2.27(5) 2.850(3) 158(6) 2_565 yes
OW1_l H2W1 OE32 0.85(5) 1.99(5) 2.753(3) 148(5) 2_565 yes
OW2_e H1W2 OE22 0.84(5) 1.99(5) 2.809(3) 168(4) 1_556 yes
OW2_e H2W2 OW3 0.88(6) 2.13(6) 2.925(3) 151(5) 2_655 yes
OW3_o H1W3 OW2 0.70(5) 2.25(5) 2.925(3) 166(5) 1_655 yes
OW3_n H2W3 OE11 0.71(5) 2.17(5) 2.877(3) 173(6) 2_565 yes

loop_
_geom_torsion_atom_site_label_1
_geom_torsion_atom_site_label_2
_geom_torsion_atom_site_label_3
_geom_torsion_atom_site_label_4
_geom_torsion
_geom_torsion_site_symmetry_1
_geom_torsion_site_symmetry_3
_geom_torsion_site_symmetry_4
_geom_torsion_publ_flag
OE12 Zn OE21 P2 -5.61(13) 1_554 . . no
OW2 Zn OE21 P2 -97.29(14) 1_655 . . no
OW2 Zn OE21 P2 82.71(14) 2_565 . . no
OE12 Zn OE21 P2 174.39(13) 2_666 . . no
OE11 P1 OL12 P2 179.58(15) . . 1_455 no
OE12 P1 OL12 P2 -50.8(3) 1_454 . 1_455 no
OL13 P1 OL12 P2 62.1(3) 1_455 . 1_455 no
OL12 P1 OL13 P3 94.44(17) . 1_455 2_556 no
OE11 P1 OL13 P3 -20.1(3) . 1_455 2_556 no
OE21 P2 OL23 P3 13.2(2) . . 1_554 no
OE22 P2 OL23 P3 -119.15(16) . . 1_554 no
OL12 P2 OL23 P3 128.60(16) 1_655 . 1_554 no
OL23 P2 OE21 Zn 108.07(13) . . . no
OE22 P2 OE21 Zn -125.50(13) . . . no
OL12 P2 OE21 Zn -1.07(15) 1_655 . . no
OL23 P2 OL12 P1 -82.8(2) . 1_655 1_655 no
OE21 P2 OL12 P1 32.5(2) . 1_655 1_655 no
OE22 P2 OL12 P1 163.8(2) . 1_655 1_655 no
